data_4071982
loop_
_publ_author_name
'Deacon, Glen B.'
'Forsyth, Craig M.'
'Jaroschik, Florian'
'Junk, Peter C.'
'Kay, Danielle L.'
'Maschmeyer, Thomas'
'Masters, Anthony F.'
'Wang, Jun'
'Field, Leslie D.'

_publ_section_title
;
 Accessing Decaphenylmetallocenes of Ytterbium, Calcium, and Barium by
 Desolvation of Solvent-Separated Ion Pairs: Overcoming Adverse Solubility
 Properties#
;
_journal_issue 18
_journal_name_full Organometallics
_journal_page_first 4772
_journal_paper_doi 10.1021/om800501z
_journal_volume 27
_journal_year 2008
_chemical_formula_moiety 'C70 H50 Ba'
_chemical_formula_sum 'C70 H50 Ba'
_chemical_formula_weight 1028.44
_chemical_name_systematic
; 
 ? 
;
_space_group_IT_number 14
_symmetry_cell_setting monoclinic
_symmetry_space_group_name_Hall '-P 2ybc'
_symmetry_space_group_name_H-M 'P 1 21/c 1'
_atom_sites_solution_hydrogens geom
_atom_sites_solution_primary direct
_atom_sites_solution_secondary difmap
_audit_creation_method SHELXL-97
_cell_angle_alpha 90.00
_cell_angle_beta 128.559(2)
_cell_angle_gamma 90.00
_cell_formula_units_Z 2
_cell_length_a 13.0103(4)
_cell_length_b 13.7274(4)
_cell_length_c 17.9609(4)
_cell_measurement_temperature 123(2)
_cell_volume 2508.37(14)
_computing_cell_refinement 'Bruker Apex2 v2.0'
_computing_data_collection 'Bruker Apex2 v2.0'
_computing_data_reduction 'Bruker Apex2 v2.0'
_computing_molecular_graphics X-Seed
_computing_publication_material CIFTAB
_computing_structure_refinement 'SHELXL-97 (Sheldrick, 1997)'
_computing_structure_solution 'SHELXS-97 (Sheldrick, 1990)'
_diffrn_ambient_temperature 123(2)
_diffrn_measured_fraction_theta_full 1.000
_diffrn_measured_fraction_theta_max 1.000
_diffrn_measurement_device_type 'Bruker X8 Apex CCD'
_diffrn_measurement_method 'phi and omega scans'
_diffrn_radiation_monochromator graphite
_diffrn_radiation_source 'fine-focus sealed tube'
_diffrn_radiation_type MoK\a
_diffrn_radiation_wavelength 0.71073
_diffrn_reflns_av_R_equivalents 0.0661
_diffrn_reflns_av_sigmaI/netI 0.0496
_diffrn_reflns_limit_h_max 16
_diffrn_reflns_limit_h_min -16
_diffrn_reflns_limit_k_max 17
_diffrn_reflns_limit_k_min -17
_diffrn_reflns_limit_l_max 23
_diffrn_reflns_limit_l_min -23
_diffrn_reflns_number 32867
_diffrn_reflns_theta_full 27.50
_diffrn_reflns_theta_max 27.50
_diffrn_reflns_theta_min 2.00
_diffrn_standards_number 0
_exptl_absorpt_coefficient_mu 0.836
_exptl_absorpt_correction_T_max 0.95
_exptl_absorpt_correction_T_min 0.85
_exptl_absorpt_correction_type multi-scan
_exptl_absorpt_process_details SADABS
_exptl_crystal_colour colourless
_exptl_crystal_density_diffrn 1.362
_exptl_crystal_density_method 'not measured'
_exptl_crystal_description acicular
_exptl_crystal_F_000 1052
_exptl_crystal_size_max 0.15
_exptl_crystal_size_mid 0.10
_exptl_crystal_size_min 0.06
_refine_diff_density_max 0.394
_refine_diff_density_min -0.508
_refine_diff_density_rms 0.068
_refine_ls_extinction_method none
_refine_ls_goodness_of_fit_ref 1.013
_refine_ls_hydrogen_treatment constr
_refine_ls_matrix_type full
_refine_ls_number_parameters 322
_refine_ls_number_reflns 5765
_refine_ls_number_restraints 0
_refine_ls_restrained_S_all 1.013
_refine_ls_R_factor_all 0.0662
_refine_ls_R_factor_gt 0.0365
_refine_ls_shift/su_max 0.000
_refine_ls_shift/su_mean 0.000
_refine_ls_structure_factor_coef Fsqd
_refine_ls_weighting_details 'calc w=1/[\s^2^(Fo^2^)+(0.0320P)^2^+1.3867P] where P=(Fo^2^+2Fc^2^)/3'
_refine_ls_weighting_scheme calc
_refine_ls_wR_factor_gt 0.0740
_refine_ls_wR_factor_ref 0.0836
_reflns_number_gt 4110
_reflns_number_total 5765
_reflns_threshold_expression >2sigma(I)
_cod_data_source_file om800501z_si_002.cif
_cod_data_source_block new
_cod_original_cell_volume 2508.37(12)
_cod_original_sg_symbol_H-M 'P 21/c'
_cod_database_code 4071982

loop_
_symmetry_equiv_pos_as_xyz
'x, y, z'
'-x, y+1/2, -z+1/2'
'-x, -y, -z'
'x, -y-1/2, z-1/2'

loop_
_atom_site_label
_atom_site_type_symbol
_atom_site_fract_x
_atom_site_fract_y
_atom_site_fract_z
_atom_site_U_iso_or_equiv
_atom_site_adp_type
_atom_site_occupancy
_atom_site_symmetry_multiplicity
_atom_site_calc_flag
_atom_site_refinement_flags
Ba1 Ba 0.5000 0.5000 0.0000 0.03760(9) Uani 1 2 d S
C1 C 0.5968(2) 0.63034(15) 0.15912(15) 0.0165(5) Uani 1 1 d .
C2 C 0.5757(2) 0.69321(15) 0.08765(15) 0.0166(5) Uani 1 1 d .
C3 C 0.4378(2) 0.70201(15) 0.01561(15) 0.0162(5) Uani 1 1 d .
C4 C 0.3735(2) 0.64396(16) 0.04094(15) 0.0170(5) Uani 1 1 d .
C5 C 0.4725(2) 0.60015(15) 0.13046(15) 0.0165(5) Uani 1 1 d .
C11 C 0.7278(2) 0.59885(17) 0.24435(16) 0.0189(5) Uani 1 1 d .
C12 C 0.7569(2) 0.50024(19) 0.26874(16) 0.0248(5) Uani 1 1 d .
H12 H 0.6898 0.4529 0.2319 0.030 Uiso 1 1 calc R
C13 C 0.8814(3) 0.4708(2) 0.3454(2) 0.0362(7) Uani 1 1 d .
H13 H 0.8994 0.4035 0.3608 0.043 Uiso 1 1 calc R
C14 C 0.9804(3) 0.5390(2) 0.39994(19) 0.0365(7) Uani 1 1 d .
H14 H 1.0664 0.5186 0.4523 0.044 Uiso 1 1 calc R
C15 C 0.9535(3) 0.6363(2) 0.37779(18) 0.0303(6) Uani 1 1 d .
H15 H 1.0207 0.6834 0.4154 0.036 Uiso 1 1 calc R
C16 C 0.8287(2) 0.66572(18) 0.30083(16) 0.0230(5) Uani 1 1 d .
H16 H 0.8115 0.7331 0.2862 0.028 Uiso 1 1 calc R
C21 C 0.6767(2) 0.73202(17) 0.08175(16) 0.0200(5) Uani 1 1 d .
C22 C 0.7765(3) 0.67236(19) 0.09933(17) 0.0258(6) Uani 1 1 d .
H22 H 0.7858 0.6082 0.1227 0.031 Uiso 1 1 calc R
C23 C 0.8623(3) 0.7045(2) 0.08347(19) 0.0371(7) Uani 1 1 d .
H23 H 0.9300 0.6628 0.0963 0.045 Uiso 1 1 calc R
C24 C 0.8489(3) 0.7972(3) 0.0490(2) 0.0448(8) Uani 1 1 d .
H24 H 0.9045 0.8185 0.0348 0.054 Uiso 1 1 calc R
C25 C 0.7549(3) 0.8586(2) 0.0351(2) 0.0421(8) Uani 1 1 d .
H25 H 0.7486 0.9235 0.0141 0.051 Uiso 1 1 calc R
C26 C 0.6695(3) 0.82720(19) 0.05138(18) 0.0293(6) Uani 1 1 d .
H26 H 0.6054 0.8707 0.0418 0.035 Uiso 1 1 calc R
C31 C 0.3696(2) 0.75952(16) -0.07333(16) 0.0183(5) Uani 1 1 d .
C32 C 0.3965(2) 0.74558(17) -0.13646(16) 0.0211(5) Uani 1 1 d .
H32 H 0.4630 0.7008 -0.1209 0.025 Uiso 1 1 calc R
C33 C 0.3277(3) 0.79614(19) -0.22146(17) 0.0281(6) Uani 1 1 d .
H33 H 0.3459 0.7853 -0.2645 0.034 Uiso 1 1 calc R
C34 C 0.2325(3) 0.8624(2) -0.24379(19) 0.0354(7) Uani 1 1 d .
H34 H 0.1857 0.8975 -0.3020 0.043 Uiso 1 1 calc R
C35 C 0.2050(3) 0.8779(2) -0.18195(19) 0.0329(6) Uani 1 1 d .
H35 H 0.1392 0.9233 -0.1976 0.039 Uiso 1 1 calc R
C36 C 0.2735(3) 0.82717(17) -0.09738(17) 0.0233(5) Uani 1 1 d .
H36 H 0.2548 0.8386 -0.0547 0.028 Uiso 1 1 calc R
C41 C 0.2303(2) 0.62671(16) -0.01947(16) 0.0175(5) Uani 1 1 d .
C42 C 0.1555(2) 0.61101(16) -0.11732(16) 0.0215(5) Uani 1 1 d .
H42 H 0.1979 0.6119 -0.1453 0.026 Uiso 1 1 calc R
C43 C 0.0215(3) 0.59420(18) -0.17471(18) 0.0273(6) Uani 1 1 d .
H43 H -0.0268 0.5847 -0.2412 0.033 Uiso 1 1 calc R
C44 C -0.0421(3) 0.59123(18) -0.13590(19) 0.0297(6) Uani 1 1 d .
H44 H -0.1339 0.5789 -0.1750 0.036 Uiso 1 1 calc R
C45 C 0.0293(3) 0.60635(18) -0.0394(2) 0.0294(6) Uani 1 1 d .
H45 H -0.0137 0.6046 -0.0119 0.035 Uiso 1 1 calc R
C46 C 0.1632(3) 0.62400(17) 0.01765(18) 0.0236(5) Uani 1 1 d .
H46 H 0.2104 0.6345 0.0839 0.028 Uiso 1 1 calc R
C51 C 0.4541(2) 0.52614(15) 0.18106(16) 0.0171(5) Uani 1 1 d .
C52 C 0.3768(3) 0.44370(17) 0.13412(17) 0.0230(5) Uani 1 1 d .
H52 H 0.3274 0.4387 0.0671 0.028 Uiso 1 1 calc R
C53 C 0.3703(3) 0.36895(19) 0.18292(19) 0.0297(6) Uani 1 1 d .
H53 H 0.3182 0.3129 0.1498 0.036 Uiso 1 1 calc R
C54 C 0.4399(3) 0.3766(2) 0.2797(2) 0.0369(7) Uani 1 1 d .
H54 H 0.4373 0.3252 0.3139 0.044 Uiso 1 1 calc R
C55 C 0.5134(3) 0.4585(2) 0.32702(19) 0.0350(7) Uani 1 1 d .
H55 H 0.5595 0.4642 0.3936 0.042 Uiso 1 1 calc R
C56 C 0.5209(3) 0.53292(18) 0.27860(17) 0.0247(6) Uani 1 1 d .
H56 H 0.5721 0.5891 0.3123 0.030 Uiso 1 1 calc R

loop_
_atom_site_aniso_label
_atom_site_aniso_U_11
_atom_site_aniso_U_22
_atom_site_aniso_U_33
_atom_site_aniso_U_23
_atom_site_aniso_U_13
_atom_site_aniso_U_12
Ba1 0.05566(18) 0.02373(11) 0.04373(15) -0.01325(12) 0.03605(14) -0.00334(13)
C1 0.0201(13) 0.0133(10) 0.0158(11) -0.0014(8) 0.0111(10) 0.0009(9)
C2 0.0196(13) 0.0130(10) 0.0184(11) -0.0022(9) 0.0124(11) -0.0011(9)
C3 0.0199(13) 0.0145(10) 0.0167(11) 0.0011(9) 0.0126(10) 0.0010(9)
C4 0.0189(13) 0.0162(11) 0.0163(11) -0.0008(9) 0.0111(10) 0.0005(9)
C5 0.0201(13) 0.0142(10) 0.0152(11) -0.0003(8) 0.0110(10) -0.0002(9)
C11 0.0192(13) 0.0221(12) 0.0158(11) -0.0004(9) 0.0111(11) 0.0028(10)
C12 0.0252(13) 0.0210(11) 0.0258(12) 0.0007(12) 0.0147(11) 0.0017(13)
C13 0.0322(17) 0.0297(14) 0.0356(15) 0.0098(12) 0.0157(14) 0.0126(12)
C14 0.0229(16) 0.0457(16) 0.0265(14) 0.0073(12) 0.0083(13) 0.0139(13)
C15 0.0213(15) 0.0396(16) 0.0244(13) -0.0059(12) 0.0115(12) -0.0017(12)
C16 0.0213(14) 0.0242(12) 0.0213(12) -0.0019(10) 0.0122(11) 0.0017(10)
C21 0.0188(13) 0.0230(12) 0.0152(11) -0.0010(9) 0.0092(11) -0.0038(10)
C22 0.0251(15) 0.0276(13) 0.0250(13) -0.0056(10) 0.0158(12) -0.0043(11)
C23 0.0212(15) 0.061(2) 0.0290(15) -0.0095(14) 0.0158(13) -0.0064(14)
C24 0.0297(18) 0.072(2) 0.0337(16) -0.0041(15) 0.0204(15) -0.0238(17)
C25 0.0337(18) 0.0441(18) 0.0382(17) 0.0087(14) 0.0174(15) -0.0172(15)
C26 0.0229(15) 0.0279(14) 0.0286(14) 0.0036(11) 0.0119(13) -0.0046(12)
C31 0.0173(13) 0.0170(11) 0.0194(12) 0.0020(9) 0.0107(11) -0.0019(10)
C32 0.0239(14) 0.0200(12) 0.0232(12) 0.0022(9) 0.0165(12) 0.0004(10)
C33 0.0324(16) 0.0330(14) 0.0223(13) 0.0045(11) 0.0187(13) 0.0017(12)
C34 0.0420(18) 0.0392(16) 0.0241(14) 0.0153(12) 0.0201(14) 0.0107(14)
C35 0.0354(17) 0.0320(14) 0.0324(15) 0.0119(12) 0.0217(14) 0.0152(13)
C36 0.0255(15) 0.0241(12) 0.0236(13) 0.0020(10) 0.0171(12) 0.0034(11)
C41 0.0191(13) 0.0137(10) 0.0207(12) 0.0020(9) 0.0129(11) 0.0012(9)
C42 0.0224(14) 0.0212(12) 0.0228(12) -0.0018(10) 0.0150(12) -0.0027(10)
C43 0.0226(15) 0.0237(13) 0.0235(13) -0.0024(10) 0.0084(12) -0.0052(11)
C44 0.0179(14) 0.0220(13) 0.0375(15) 0.0020(11) 0.0114(13) -0.0013(11)
C45 0.0293(16) 0.0264(13) 0.0446(16) 0.0070(12) 0.0289(14) 0.0036(12)
C46 0.0239(14) 0.0262(12) 0.0245(13) 0.0016(10) 0.0170(12) 0.0011(11)
C51 0.0180(13) 0.0162(11) 0.0194(11) 0.0038(8) 0.0129(11) 0.0048(9)
C52 0.0233(14) 0.0240(13) 0.0236(13) -0.0008(10) 0.0155(12) -0.0010(11)
C53 0.0313(16) 0.0231(13) 0.0408(16) 0.0017(11) 0.0254(14) -0.0044(11)
C54 0.0392(18) 0.0361(15) 0.0367(16) 0.0178(13) 0.0242(15) -0.0006(14)
C55 0.0372(18) 0.0456(16) 0.0222(13) 0.0082(12) 0.0185(14) -0.0006(14)
C56 0.0291(15) 0.0244(12) 0.0217(12) 0.0006(10) 0.0163(12) -0.0020(11)

loop_
_atom_type_symbol
_atom_type_description
_atom_type_scat_dispersion_real
_atom_type_scat_dispersion_imag
_atom_type_scat_source
C C 0.0033 0.0016 'International Tables Vol C Tables 4.2.6.8 and 6.1.1.4'
H H 0.0000 0.0000 'International Tables Vol C Tables 4.2.6.8 and 6.1.1.4'
Ba Ba -0.3244 2.2819 'International Tables Vol C Tables 4.2.6.8 and 6.1.1.4'

loop_
_geom_angle_atom_site_label_1
_geom_angle_atom_site_label_2
_geom_angle_atom_site_label_3
_geom_angle
_geom_angle_site_symmetry_1
_geom_angle_site_symmetry_3
C1 Ba1 C1 180.00(7) 3_665 .
C1 Ba1 C2 151.73(6) 3_665 .
C1 Ba1 C2 28.27(6) . .
C1 Ba1 C2 28.27(6) 3_665 3_665
C1 Ba1 C2 151.73(6) . 3_665
C2 Ba1 C2 180.0 . 3_665
C1 Ba1 C5 28.15(6) 3_665 3_665
C1 Ba1 C5 151.85(6) . 3_665
C2 Ba1 C5 133.57(6) . 3_665
C2 Ba1 C5 46.43(6) 3_665 3_665
C1 Ba1 C5 151.85(6) 3_665 .
C1 Ba1 C5 28.15(6) . .
C2 Ba1 C5 46.43(6) . .
C2 Ba1 C5 133.57(6) 3_665 .
C5 Ba1 C5 180.00(9) 3_665 .
C1 Ba1 C4 133.72(6) 3_665 .
C1 Ba1 C4 46.28(6) . .
C2 Ba1 C4 46.34(6) . .
C2 Ba1 C4 133.66(6) 3_665 .
C5 Ba1 C4 151.94(6) 3_665 .
C5 Ba1 C4 28.06(6) . .
C1 Ba1 C4 46.28(6) 3_665 3_665
C1 Ba1 C4 133.72(6) . 3_665
C2 Ba1 C4 133.66(6) . 3_665
C2 Ba1 C4 46.34(6) 3_665 3_665
C5 Ba1 C4 28.06(6) 3_665 3_665
C5 Ba1 C4 151.94(6) . 3_665
C4 Ba1 C4 180.00(9) . 3_665
C1 Ba1 C3 134.01(6) 3_665 .
C1 Ba1 C3 45.99(6) . .
C2 Ba1 C3 27.95(6) . .
C2 Ba1 C3 152.05(6) 3_665 .
C5 Ba1 C3 134.08(6) 3_665 .
C5 Ba1 C3 45.92(6) . .
C4 Ba1 C3 27.88(6) . .
C4 Ba1 C3 152.12(6) 3_665 .
C1 Ba1 C3 45.99(6) 3_665 3_665
C1 Ba1 C3 134.01(6) . 3_665
C2 Ba1 C3 152.05(6) . 3_665
C2 Ba1 C3 27.95(6) 3_665 3_665
C5 Ba1 C3 45.92(6) 3_665 3_665
C5 Ba1 C3 134.08(6) . 3_665
C4 Ba1 C3 152.12(6) . 3_665
C4 Ba1 C3 27.88(6) 3_665 3_665
C3 Ba1 C3 180.0 . 3_665
C5 C1 C2 108.3(2) . .
C5 C1 C11 127.4(2) . .
C2 C1 C11 124.1(2) . .
C5 C1 Ba1 76.50(12) . .
C2 C1 Ba1 76.41(12) . .
C11 C1 Ba1 110.56(14) . .
C3 C2 C1 107.3(2) . .
C3 C2 C21 125.3(2) . .
C1 C2 C21 127.0(2) . .
C3 C2 Ba1 77.06(12) . .
C1 C2 Ba1 75.33(12) . .
C21 C2 Ba1 107.70(14) . .
C2 C3 C4 108.82(19) . .
C2 C3 C31 126.6(2) . .
C4 C3 C31 124.6(2) . .
C2 C3 Ba1 74.99(12) . .
C4 C3 Ba1 75.77(12) . .
C31 C3 Ba1 114.45(14) . .
C3 C4 C5 107.5(2) . .
C3 C4 C41 125.4(2) . .
C5 C4 C41 126.9(2) . .
C3 C4 Ba1 76.34(13) . .
C5 C4 Ba1 75.25(13) . .
C41 C4 Ba1 110.74(14) . .
C1 C5 C4 108.09(19) . .
C1 C5 C51 124.2(2) . .
C4 C5 C51 127.3(2) . .
C1 C5 Ba1 75.35(12) . .
C4 C5 Ba1 76.69(12) . .
C51 C5 Ba1 108.49(13) . .
C16 C11 C12 117.5(2) . .
C16 C11 C1 121.2(2) . .
C12 C11 C1 121.3(2) . .
C13 C12 C11 121.1(2) . .
C13 C12 H12 119.5 . .
C11 C12 H12 119.5 . .
C12 C13 C14 120.2(3) . .
C12 C13 H13 119.9 . .
C14 C13 H13 119.9 . .
C15 C14 C13 119.6(3) . .
C15 C14 H14 120.2 . .
C13 C14 H14 120.2 . .
C14 C15 C16 120.1(3) . .
C14 C15 H15 120.0 . .
C16 C15 H15 120.0 . .
C15 C16 C11 121.5(2) . .
C15 C16 H16 119.2 . .
C11 C16 H16 119.2 . .
C22 C21 C26 117.7(2) . .
C22 C21 C2 121.0(2) . .
C26 C21 C2 121.2(2) . .
C23 C22 C21 121.5(3) . .
C23 C22 H22 119.3 . .
C21 C22 H22 119.3 . .
C24 C23 C22 119.6(3) . .
C24 C23 H23 120.2 . .
C22 C23 H23 120.2 . .
C25 C24 C23 119.8(3) . .
C25 C24 H24 120.1 . .
C23 C24 H24 120.1 . .
C24 C25 C26 120.8(3) . .
C24 C25 H25 119.6 . .
C26 C25 H25 119.6 . .
C25 C26 C21 120.5(3) . .
C25 C26 H26 119.7 . .
C21 C26 H26 119.7 . .
C32 C31 C36 118.2(2) . .
C32 C31 C3 121.3(2) . .
C36 C31 C3 120.6(2) . .
C33 C32 C31 120.8(2) . .
C33 C32 H32 119.6 . .
C31 C32 H32 119.6 . .
C34 C33 C32 119.9(2) . .
C34 C33 H33 120.0 . .
C32 C33 H33 120.0 . .
C35 C34 C33 120.2(2) . .
C35 C34 H34 119.9 . .
C33 C34 H34 119.9 . .
C36 C35 C34 119.8(3) . .
C36 C35 H35 120.1 . .
C34 C35 H35 120.1 . .
C35 C36 C31 121.1(2) . .
C35 C36 H36 119.4 . .
C31 C36 H36 119.4 . .
C46 C41 C42 116.5(2) . .
C46 C41 C4 122.2(2) . .
C42 C41 C4 121.3(2) . .
C43 C42 C41 121.9(2) . .
C43 C42 H42 119.0 . .
C41 C42 H42 119.0 . .
C44 C43 C42 120.3(2) . .
C44 C43 H43 119.9 . .
C42 C43 H43 119.9 . .
C43 C44 C45 119.1(2) . .
C43 C44 H44 120.4 . .
C45 C44 H44 120.4 . .
C44 C45 C46 120.4(2) . .
C44 C45 H45 119.8 . .
C46 C45 H45 119.8 . .
C45 C46 C41 121.8(2) . .
C45 C46 H46 119.1 . .
C41 C46 H46 119.1 . .
C56 C51 C52 117.7(2) . .
C56 C51 C5 121.0(2) . .
C52 C51 C5 121.2(2) . .
C53 C52 C51 121.6(2) . .
C53 C52 H52 119.2 . .
C51 C52 H52 119.2 . .
C54 C53 C52 119.4(2) . .
C54 C53 H53 120.3 . .
C52 C53 H53 120.3 . .
C53 C54 C55 120.0(2) . .
C53 C54 H54 120.0 . .
C55 C54 H54 120.0 . .
C54 C55 C56 120.6(2) . .
C54 C55 H55 119.7 . .
C56 C55 H55 119.7 . .
C55 C56 C51 120.6(2) . .
C55 C56 H56 119.7 . .
C51 C56 H56 119.7 . .

loop_
_geom_bond_atom_site_label_1
_geom_bond_atom_site_label_2
_geom_bond_distance
_geom_bond_site_symmetry_2
Ba1 C1 2.910(2) 3_665
Ba1 C1 2.910(2) .
Ba1 C2 2.924(2) .
Ba1 C2 2.924(2) 3_665
Ba1 C5 2.925(2) 3_665
Ba1 C5 2.925(2) .
Ba1 C4 2.943(2) .
Ba1 C4 2.943(2) 3_665
Ba1 C3 2.951(2) .
Ba1 C3 2.951(2) 3_665
C1 C5 1.419(3) .
C1 C2 1.425(3) .
C1 C11 1.477(3) .
C2 C3 1.419(3) .
C2 C21 1.481(3) .
C3 C4 1.420(3) .
C3 C31 1.482(3) .
C4 C5 1.423(3) .
C4 C41 1.478(3) .
C5 C51 1.479(3) .
C11 C16 1.391(3) .
C11 C12 1.400(3) .
C12 C13 1.380(4) .
C12 H12 0.9500 .
C13 C14 1.386(4) .
C13 H13 0.9500 .
C14 C15 1.376(4) .
C14 H14 0.9500 .
C15 C16 1.382(4) .
C15 H15 0.9500 .
C16 H16 0.9500 .
C21 C22 1.394(4) .
C21 C26 1.396(3) .
C22 C23 1.385(4) .
C22 H22 0.9500 .
C23 C24 1.378(4) .
C23 H23 0.9500 .
C24 C25 1.375(5) .
C24 H24 0.9500 .
C25 C26 1.383(4) .
C25 H25 0.9500 .
C26 H26 0.9500 .
C31 C32 1.393(3) .
C31 C36 1.393(3) .
C32 C33 1.382(3) .
C32 H32 0.9500 .
C33 C34 1.380(4) .
C33 H33 0.9500 .
C34 C35 1.379(4) .
C34 H34 0.9500 .
C35 C36 1.378(3) .
C35 H35 0.9500 .
C36 H36 0.9500 .
C41 C46 1.391(3) .
C41 C42 1.396(3) .
C42 C43 1.384(3) .
C42 H42 0.9500 .
C43 C44 1.375(4) .
C43 H43 0.9500 .
C44 C45 1.380(4) .
C44 H44 0.9500 .
C45 C46 1.385(4) .
C45 H45 0.9500 .
C46 H46 0.9500 .
C51 C56 1.391(3) .
C51 C52 1.395(3) .
C52 C53 1.386(3) .
C52 H52 0.9500 .
C53 C54 1.374(4) .
C53 H53 0.9500 .
C54 C55 1.375(4) .
C54 H54 0.9500 .
C55 C56 1.383(4) .
C55 H55 0.9500 .
C56 H56 0.9500 .
